data_9014991
loop_
_publ_author_name
'Helmholz, L.'

_publ_section_title
;
 The Crystal Structure of Ammonium Trihydrogen Paraperiodate, (NH4)2 H3 I O6
 _cod_database_code 1010098
;
_journal_name_full 'Journal of the American Chemical Society'
_journal_page_first 2036
_journal_page_last 2039
_journal_paper_doi 10.1021/ja01289a073
_journal_volume 59
_journal_year 1937
_chemical_formula_sum 'I N2 O6'
_space_group_IT_number 148
_symmetry_space_group_name_Hall '-R 3'
_symmetry_space_group_name_H-M 'R -3 :H'
_cell_angle_alpha 90
_cell_angle_beta 90
_cell_angle_gamma 120
_cell_length_a 6.88
_cell_length_b 6.88
_cell_length_c 11.10
_cell_formula_units_Z 3
_cell_volume 455.020
_database_code_amcsd 0017031
_exptl_crystal_density_diffrn 2.747
_cod_duplicate_entry 1010098
_cod_original_sg_symbol_H-M 'R -3'
_cod_original_formula_sum 'N2 I O6'
_cod_database_code 9014991
_amcsd_formula_title 'H11 I N2 O6'

loop_
_space_group_symop_operation_xyz
x,y,z
2/3+x,1/3+y,1/3+z
1/3+x,2/3+y,2/3+z
y,-x+y,-z
2/3+y,1/3-x+y,1/3-z
1/3+y,2/3-x+y,2/3-z
-x+y,-x,z
2/3-x+y,1/3-x,1/3+z
1/3-x+y,2/3-x,2/3+z
-x,-y,-z
2/3-x,1/3-y,1/3-z
1/3-x,2/3-y,2/3-z
-y,x-y,z
2/3-y,1/3+x-y,1/3+z
1/3-y,2/3+x-y,2/3+z
x-y,x,-z
2/3+x-y,1/3+x,1/3-z
1/3+x-y,2/3+x,2/3-z

loop_
_atom_site_label
_atom_site_fract_x
_atom_site_fract_y
_atom_site_fract_z
N1 0.00000 0.00000 0.34000
I1 0.00000 0.00000 0.00000
O1 0.23200 0.21600 0.10500

loop_
_cod_related_entry_id
_cod_related_entry_database
_cod_related_entry_code
1 AMCSD 0017031
